data_1551514
loop_
_publ_author_name
'Bai, Shaotao'
'Sinha, Vivek'
'Kluwer, Sander'
'Linnebank, Pim'
'Dydio, Pawel'
'Lutz, Martin'
'Abiri, Zohar'
'de Bruin, Bas'
'Reek, Joost N. H.'

_publ_section_title
;
 Effector responsive hydroformylation catalysis
;
_journal_name_full 'Chemical Science'
_journal_paper_doi 10.1039/C9SC02558H
_journal_year 2019
_chemical_formula_moiety 'C120 H100 N8 O6 P4 Rh2, 2(C2 H3 O2), 5.4(C H2 Cl2)'
_chemical_formula_sum 'C129.4 H116.8 Cl10.8 N8 O10 P4 Rh2'
_chemical_formula_weight 2656.46
_space_group_crystal_system triclinic
_space_group_IT_number 2
_space_group_name_Hall '-P 1'
_space_group_name_H-M_alt 'P -1'
_symmetry_space_group_name_Hall '-P 1'
_symmetry_space_group_name_H-M 'P -1'
_atom_sites_solution_hydrogens geom
_atom_sites_solution_primary direct
_atom_sites_solution_secondary difmap
_audit_creation_method SHELXL-2018/3
_audit_update_record
;
2018-11-05 deposited with the CCDC.    2019-06-17 downloaded from the CCDC.
;
_cell_angle_alpha 70.329(1)
_cell_angle_beta 75.142(1)
_cell_angle_gamma 70.305(1)
_cell_formula_units_Z 1
_cell_length_a 12.8064(2)
_cell_length_b 15.7601(3)
_cell_length_c 17.3674(2)
_cell_measurement_reflns_used 32447
_cell_measurement_temperature 150(2)
_cell_measurement_theta_max 27.51
_cell_measurement_theta_min 1.63
_cell_volume 3066.93(9)
_computing_cell_refinement Peakref
_computing_data_collection 'Nonius COLLECT'
_computing_data_reduction 'Eval15, Twinabs'
_computing_structure_refinement 'SHELXL-2018/3 (Sheldrick, 2018)'
_computing_structure_solution 'SIR-97 (Altomare et al., 1997)'
_diffrn_ambient_temperature 150(2)
_diffrn_measured_fraction_theta_full 1.000
_diffrn_measured_fraction_theta_max 0.998
_diffrn_measurement_device_type 'Nonius KappaCCD'
_diffrn_measurement_method '\f and \w scans'
_diffrn_radiation_type MoK\a
_diffrn_radiation_wavelength 0.71073
_diffrn_reflns_av_R_equivalents 0.0338
_diffrn_reflns_av_unetI/netI 0.0355
_diffrn_reflns_Laue_measured_fraction_full 1.000
_diffrn_reflns_Laue_measured_fraction_max 0.998
_diffrn_reflns_limit_h_max 16
_diffrn_reflns_limit_h_min -16
_diffrn_reflns_limit_k_max 20
_diffrn_reflns_limit_k_min -20
_diffrn_reflns_limit_l_max 22
_diffrn_reflns_limit_l_min -22
_diffrn_reflns_number 47177
_diffrn_reflns_point_group_measured_fraction_full 1.000
_diffrn_reflns_point_group_measured_fraction_max 0.998
_diffrn_reflns_theta_full 25.242
_diffrn_reflns_theta_max 27.473
_diffrn_reflns_theta_min 1.625
_diffrn_source 'rotating anode'
_exptl_absorpt_coefficient_mu 0.619
_exptl_absorpt_correction_T_max 0.745557
_exptl_absorpt_correction_T_min 0.671996
_exptl_absorpt_correction_type multi-scan
_exptl_absorpt_process_details TWINABS-2008/4
_exptl_crystal_colour yellow
_exptl_crystal_density_diffrn 1.438
_exptl_crystal_description block
_exptl_crystal_F_000 1363
_exptl_crystal_size_max 0.24
_exptl_crystal_size_mid 0.18
_exptl_crystal_size_min 0.12
_refine_diff_density_max 2.336
_refine_diff_density_min -1.217
_refine_diff_density_rms 0.102
_refine_ls_extinction_method none
_refine_ls_goodness_of_fit_ref 1.025
_refine_ls_hydrogen_treatment constr
_refine_ls_matrix_type full
_refine_ls_number_parameters 762
_refine_ls_number_reflns 14043
_refine_ls_number_restraints 69
_refine_ls_restrained_S_all 1.050
_refine_ls_R_factor_all 0.0717
_refine_ls_R_factor_gt 0.0529
_refine_ls_shift/su_max 0.002
_refine_ls_shift/su_mean 0.000
_refine_ls_structure_factor_coef Fsqd
_refine_ls_weighting_details 'w=1/[\s^2^(Fo^2^)+(0.0740P)^2^+4.4051P] where P=(Fo^2^+2Fc^2^)/3'
_refine_ls_weighting_scheme calc
_refine_ls_wR_factor_gt 0.1329
_refine_ls_wR_factor_ref 0.1457
_reflns_Friedel_coverage 0.000
_reflns_number_gt 11254
_reflns_number_total 14043
_reflns_threshold_expression 'I > 2\s(I)'
_cod_data_source_file c9sc02558h2.cif
_cod_data_source_block l0008a
_cod_original_cell_volume 3066.94(9)
_cod_original_formula_sum 'C129.40 H116.80 Cl10.80 N8 O10 P4 Rh2'
_cod_database_code 1551514
_shelx_shelxl_version_number 2018/3
_shelx_space_group_comment
;
The symmetry employed for this shelxl refinement is uniquely defined
by the following loop, which should always be used as a source of
symmetry information in preference to the above space-group names.
They are only intended as comments.
;

loop_
_space_group_symop_operation_xyz
'x, y, z'
'-x, -y, -z'

loop_
_atom_site_label
_atom_site_type_symbol
_atom_site_fract_x
_atom_site_fract_y
_atom_site_fract_z
_atom_site_U_iso_or_equiv
_atom_site_adp_type
_atom_site_occupancy
_atom_site_site_symmetry_order
_atom_site_calc_flag
_atom_site_refinement_flags_posn
_atom_site_refinement_flags_adp
_atom_site_refinement_flags_occupancy
_atom_site_disorder_assembly
_atom_site_disorder_group
Rh1 Rh 0.27696(2) 0.14351(2) 0.72378(2) 0.02336(8) Uani 1 1 d . . . . .
P1 P 0.21683(7) 0.22362(6) 0.59913(5) 0.02474(17) Uani 1 1 d . . . . .
P2 P 0.64848(7) 0.91841(5) 0.15093(5) 0.02181(16) Uani 1 1 d . . . . .
O1 O 0.41674(19) 0.19639(16) 0.66542(13) 0.0292(5) Uani 1 1 d . . . . .
O2 O 0.77542(19) 0.74578(15) 0.15495(15) 0.0321(5) Uani 1 1 d . . . . .
O3 O 0.0975(2) 0.0478(2) 0.78949(17) 0.0474(7) Uani 1 1 d . . . . .
N1 N 0.5286(2) 0.26777(18) 0.55706(16) 0.0263(5) Uani 1 1 d . . . . .
H1N H 0.534956 0.321173 0.520836 0.032 Uiso 1 1 calc R U . . .
N2 N 0.6964(2) 0.22991(18) 0.40644(16) 0.0261(5) Uani 1 1 d . . . . .
H2N H 0.649990 0.285770 0.390111 0.031 Uiso 1 1 calc R U . . .
N3 N 0.7302(2) 0.60872(17) 0.22098(17) 0.0269(6) Uani 1 1 d . . . . .
H3N H 0.674973 0.581974 0.239623 0.032 Uiso 1 1 calc R U . . .
N4 N 0.7975(2) 0.40189(17) 0.24559(16) 0.0252(5) Uani 1 1 d . . . . .
H4N H 0.726239 0.423401 0.239814 0.030 Uiso 1 1 calc R U . . .
C1 C 0.8092(3) 0.2330(2) 0.2647(2) 0.0281(7) Uani 1 1 d . . . . .
H1 H 0.867852 0.185895 0.238519 0.034 Uiso 1 1 calc R U . . .
C2 C 0.7078(3) 0.2673(2) 0.2198(2) 0.0319(7) Uani 1 1 d . . . . .
H2A H 0.642221 0.303082 0.251514 0.038 Uiso 1 1 calc R U . . .
H2B H 0.724826 0.309953 0.164420 0.038 Uiso 1 1 calc R U . . .
C3 C 0.6787(4) 0.1855(3) 0.2099(3) 0.0443(9) Uani 1 1 d . . . . .
H3A H 0.739885 0.154646 0.172845 0.066 Uiso 1 1 calc R U . . .
H3B H 0.609107 0.209042 0.186349 0.066 Uiso 1 1 calc R U . . .
H3C H 0.668286 0.140368 0.264194 0.066 Uiso 1 1 calc R U . . .
C4 C 0.9293(3) 0.0221(2) 0.3723(3) 0.0401(8) Uani 1 1 d . . . . .
H4A H 0.953458 0.044870 0.312527 0.060 Uiso 1 1 calc R U . . .
H4B H 0.902512 -0.032938 0.383637 0.060 Uiso 1 1 calc R U . . .
H4C H 0.992796 0.004995 0.401353 0.060 Uiso 1 1 calc R U . . .
C5 C 0.8368(3) 0.0973(2) 0.4016(2) 0.0317(7) Uani 1 1 d . . . . .
C6 C 0.7821(3) 0.1836(2) 0.3553(2) 0.0267(6) Uani 1 1 d . . . . .
C7 C 0.6957(3) 0.1744(2) 0.4868(2) 0.0269(6) Uani 1 1 d . . . . .
C8 C 0.7843(3) 0.0913(2) 0.4866(2) 0.0314(7) Uani 1 1 d . . . . .
C9 C 0.8068(3) 0.0243(2) 0.5615(2) 0.0379(8) Uani 1 1 d . . . . .
H9 H 0.865159 -0.032333 0.562202 0.045 Uiso 1 1 calc R U . . .
C10 C 0.7423(3) 0.0419(3) 0.6347(2) 0.0395(8) Uani 1 1 d . . . . .
H10 H 0.759814 -0.001490 0.686069 0.047 Uiso 1 1 calc R U . . .
C11 C 0.6523(3) 0.1221(3) 0.6343(2) 0.0332(7) Uani 1 1 d . . . . .
H11 H 0.608651 0.131827 0.685427 0.040 Uiso 1 1 calc R U . . .
C12 C 0.6251(3) 0.1882(2) 0.5604(2) 0.0271(6) Uani 1 1 d . . . . .
C13 C 0.4293(3) 0.2660(2) 0.60557(18) 0.0243(6) Uani 1 1 d . . . . .
C14 C 0.3328(3) 0.3515(2) 0.58538(18) 0.0250(6) Uani 1 1 d . . . . .
C15 C 0.3443(3) 0.4398(2) 0.5742(2) 0.0305(7) Uani 1 1 d . . . . .
H15 H 0.414276 0.446309 0.576854 0.037 Uiso 1 1 calc R U . . .
C16 C 0.2534(3) 0.5182(2) 0.5591(2) 0.0372(8) Uani 1 1 d . . . . .
H16 H 0.259968 0.578226 0.553985 0.045 Uiso 1 1 calc R U . . .
C17 C 0.1532(3) 0.5090(2) 0.5516(2) 0.0390(8) Uani 1 1 d . . . . .
H17 H 0.091469 0.563135 0.540281 0.047 Uiso 1 1 calc R U . . .
C18 C 0.1417(3) 0.4215(2) 0.5605(2) 0.0349(8) Uani 1 1 d . . . . .
H18 H 0.072997 0.416230 0.553938 0.042 Uiso 1 1 calc R U . . .
C19 C 0.2309(3) 0.3415(2) 0.57903(19) 0.0269(6) Uani 1 1 d . . . . .
C20 C 0.0758(3) 0.2389(2) 0.5850(2) 0.0294(7) Uani 1 1 d . . . . .
C21 C 0.0517(3) 0.2349(2) 0.5125(2) 0.0355(8) Uani 1 1 d . . . . .
H21 H 0.110085 0.228793 0.466505 0.043 Uiso 1 1 calc R U . . .
C22 C -0.0546(3) 0.2397(3) 0.5069(3) 0.0427(9) Uani 1 1 d . . . . .
H22 H -0.069821 0.235293 0.457825 0.051 Uiso 1 1 calc R U . . .
C23 C -0.1401(3) 0.2510(3) 0.5732(3) 0.0473(10) Uani 1 1 d . . . . .
H23 H -0.213994 0.253857 0.569460 0.057 Uiso 1 1 calc R U . . .
C24 C -0.1197(3) 0.2581(3) 0.6447(3) 0.0509(10) Uani 1 1 d . . . . .
H24 H -0.179516 0.267936 0.689064 0.061 Uiso 1 1 calc R U . . .
C25 C -0.0117(3) 0.2510(3) 0.6513(2) 0.0413(9) Uani 1 1 d . . . . .
H25 H 0.003261 0.254185 0.700936 0.050 Uiso 1 1 calc R U . . .
C26 C 0.3095(3) 0.1813(2) 0.5135(2) 0.0271(6) Uani 1 1 d . . . . .
C27 C 0.3654(3) 0.2368(3) 0.4469(2) 0.0374(8) Uani 1 1 d . . . . .
H27 H 0.351804 0.301171 0.442626 0.045 Uiso 1 1 calc R U . . .
C28 C 0.4414(4) 0.1977(3) 0.3864(2) 0.0444(9) Uani 1 1 d . . . . .
H28 H 0.481274 0.235148 0.341716 0.053 Uiso 1 1 calc R U . . .
C29 C 0.4592(4) 0.1050(3) 0.3911(2) 0.0446(9) Uani 1 1 d . . . . .
H29 H 0.512656 0.078388 0.350408 0.053 Uiso 1 1 calc R U . . .
C30 C 0.3998(3) 0.0509(3) 0.4546(3) 0.0423(9) Uani 1 1 d . . . . .
H30 H 0.408592 -0.011757 0.455556 0.051 Uiso 1 1 calc R U . . .
C31 C 0.3270(3) 0.0879(3) 0.5172(2) 0.0370(8) Uani 1 1 d . . . . .
H31 H 0.289139 0.049447 0.562492 0.044 Uiso 1 1 calc R U . . .
C32 C 1.0664(3) 0.2158(3) 0.2722(3) 0.0430(9) Uani 1 1 d . . . . .
H32A H 1.048112 0.165560 0.261568 0.065 Uiso 1 1 calc R U . . .
H32B H 1.082410 0.195768 0.328797 0.065 Uiso 1 1 calc R U . . .
H32C H 1.132457 0.229800 0.232772 0.065 Uiso 1 1 calc R U . . .
C33 C 0.9689(3) 0.3017(2) 0.2620(2) 0.0312(7) Uani 1 1 d . . . . .
C34 C 0.8618(3) 0.3092(2) 0.25681(19) 0.0271(7) Uani 1 1 d . . . . .
C35 C 0.8647(3) 0.4541(2) 0.2451(2) 0.0277(7) Uani 1 1 d . . . . .
C36 C 0.9731(3) 0.3939(2) 0.2554(2) 0.0328(7) Uani 1 1 d . . . . .
C37 C 1.0586(3) 0.4295(3) 0.2577(3) 0.0442(10) Uani 1 1 d . . . . .
H37 H 1.131965 0.389610 0.264781 0.053 Uiso 1 1 calc R U . . .
C38 C 1.0330(3) 0.5243(3) 0.2494(3) 0.0452(10) Uani 1 1 d . . . . .
H38 H 1.089797 0.549186 0.251694 0.054 Uiso 1 1 calc R U . . .
C39 C 0.9259(3) 0.5847(2) 0.2377(2) 0.0361(8) Uani 1 1 d . . . . .
H39 H 0.911680 0.649474 0.232308 0.043 Uiso 1 1 calc R U . . .
C40 C 0.8403(3) 0.5516(2) 0.2338(2) 0.0276(7) Uani 1 1 d . . . . .
C41 C 0.7047(3) 0.7016(2) 0.18191(19) 0.0245(6) Uani 1 1 d . . . . .
C42 C 0.5848(3) 0.7532(2) 0.17194(18) 0.0241(6) Uani 1 1 d . . . . .
C43 C 0.5057(3) 0.7068(2) 0.1787(2) 0.0291(7) Uani 1 1 d . . . . .
H43 H 0.527259 0.640312 0.191339 0.035 Uiso 1 1 calc R U . . .
C44 C 0.3958(3) 0.7568(2) 0.1670(2) 0.0322(7) Uani 1 1 d . . . . .
H44 H 0.342589 0.724462 0.172256 0.039 Uiso 1 1 calc R U . . .
C45 C 0.3642(3) 0.8530(2) 0.1480(2) 0.0302(7) Uani 1 1 d . . . . .
H45 H 0.289063 0.887206 0.140166 0.036 Uiso 1 1 calc R U . . .
C46 C 0.4425(3) 0.9002(2) 0.14013(19) 0.0274(7) Uani 1 1 d . . . . .
H46 H 0.419974 0.966731 0.126363 0.033 Uiso 1 1 calc R U . . .
C47 C 0.5529(3) 0.8522(2) 0.15198(18) 0.0236(6) Uani 1 1 d . . . . .
C48 C 0.5538(3) 1.0371(2) 0.14091(19) 0.0253(6) Uani 1 1 d . . . . .
C49 C 0.5526(3) 1.1084(2) 0.0673(2) 0.0332(7) Uani 1 1 d . . . . .
H49 H 0.605840 1.097390 0.019841 0.040 Uiso 1 1 calc R U . . .
C50 C 0.4746(3) 1.1956(2) 0.0621(2) 0.0392(8) Uani 1 1 d . . . . .
H50 H 0.475201 1.243996 0.011556 0.047 Uiso 1 1 calc R U . . .
C51 C 0.3963(3) 1.2117(2) 0.1306(2) 0.0382(8) Uani 1 1 d . . . . .
H51 H 0.341888 1.270723 0.127062 0.046 Uiso 1 1 calc R U . . .
C52 C 0.3975(3) 1.1416(3) 0.2040(2) 0.0378(8) Uani 1 1 d . . . . .
H52 H 0.343470 1.152547 0.251144 0.045 Uiso 1 1 calc R U . . .
C53 C 0.4764(3) 1.0555(2) 0.2099(2) 0.0321(7) Uani 1 1 d . . . . .
H53 H 0.477785 1.008518 0.261386 0.039 Uiso 1 1 calc R U . . .
C54 C 0.7397(3) 0.9299(2) 0.05020(19) 0.0256(6) Uani 1 1 d . . . . .
C55 C 0.7328(3) 0.8887(2) -0.0072(2) 0.0304(7) Uani 1 1 d . . . . .
H55 H 0.678609 0.854984 0.005317 0.036 Uiso 1 1 calc R U . . .
C56 C 0.8045(3) 0.8966(3) -0.0825(2) 0.0373(8) Uani 1 1 d . . . . .
H56 H 0.799602 0.867748 -0.121042 0.045 Uiso 1 1 calc R U . . .
C57 C 0.8831(3) 0.9460(3) -0.1022(2) 0.0382(8) Uani 1 1 d . . . . .
H57 H 0.932401 0.950800 -0.153714 0.046 Uiso 1 1 calc R U . . .
C58 C 0.8897(3) 0.9885(3) -0.0464(2) 0.0372(8) Uani 1 1 d . . . . .
H58 H 0.942891 1.023244 -0.059946 0.045 Uiso 1 1 calc R U . . .
C59 C 0.8184(3) 0.9805(2) 0.0297(2) 0.0313(7) Uani 1 1 d . . . . .
H59 H 0.823455 1.009624 0.067906 0.038 Uiso 1 1 calc R U . . .
C60 C 0.1670(3) 0.0856(2) 0.7651(2) 0.0314(7) Uani 1 1 d . . . . .
O4 O 0.5348(2) 0.39972(17) 0.40057(15) 0.0374(6) Uani 1 1 d . . . . .
O5 O 0.56835(19) 0.48754(15) 0.27179(14) 0.0305(5) Uani 1 1 d . . . . .
C61 C 0.5051(3) 0.4678(2) 0.3400(2) 0.0279(7) Uani 1 1 d . . . . .
C62 C 0.3871(3) 0.5321(3) 0.3489(3) 0.0492(10) Uani 1 1 d . . . . .
H62A H 0.387543 0.585929 0.364865 0.074 Uiso 1 1 calc R U . . .
H62B H 0.337798 0.497795 0.391628 0.074 Uiso 1 1 calc R U . . .
H62C H 0.359450 0.554052 0.295964 0.074 Uiso 1 1 calc R U . . .
Cl1 Cl 0.38300(17) 0.57550(11) 0.08012(11) 0.0826(5) Uani 0.9 1 d D U P . .
Cl2 Cl 0.36673(14) 0.40541(12) 0.21333(12) 0.0810(5) Uani 0.9 1 d D U P . .
C63 C 0.4527(4) 0.4636(3) 0.1330(3) 0.0551(12) Uani 0.9 1 d D . P . .
H63A H 0.513178 0.468175 0.155950 0.066 Uiso 0.9 1 calc R U P . .
H63B H 0.488582 0.425686 0.093024 0.066 Uiso 0.9 1 calc R U P . .
Cl3 Cl 0.68540(13) 0.55729(11) 0.04297(10) 0.0729(4) Uani 0.9 1 d D U P A .
Cl4A Cl 0.8787(3) 0.6268(2) -0.0235(2) 0.0884(9) Uani 0.54 1 d D U P A 1
Cl4B Cl 0.8877(4) 0.5590(5) -0.0714(2) 0.126(2) Uani 0.36 1 d D U P A 2
C64 C 0.8278(5) 0.5323(5) 0.0254(4) 0.112(3) Uani 0.9 1 d D . P . .
H64A H 0.858700 0.487179 -0.008453 0.135 Uiso 0.54 1 calc R U P A 1
H64B H 0.855260 0.501257 0.079144 0.135 Uiso 0.54 1 calc R U P A 1
H64C H 0.849447 0.565748 0.055258 0.135 Uiso 0.36 1 calc R U P A 2
H64D H 0.858730 0.464316 0.049913 0.135 Uiso 0.36 1 calc R U P A 2
Cl5 Cl 0.90840(17) 0.23587(13) 0.87816(13) 0.0899(5) Uani 0.9 1 d D U P . .
Cl6 Cl 0.8908(2) 0.26871(16) 1.03755(11) 0.1274(10) Uani 0.9 1 d D U P . .
C65 C 0.9675(5) 0.2648(5) 0.9422(3) 0.0743(18) Uani 0.9 1 d D . P . .
H65A H 1.041499 0.218628 0.949894 0.089 Uiso 0.9 1 calc R U P . .
H65B H 0.981185 0.326888 0.913276 0.089 Uiso 0.9 1 calc R U P . .

loop_
_atom_site_aniso_label
_atom_site_aniso_U_11
_atom_site_aniso_U_22
_atom_site_aniso_U_33
_atom_site_aniso_U_23
_atom_site_aniso_U_13
_atom_site_aniso_U_12
Rh1 0.02513(14) 0.02147(13) 0.02178(13) -0.00101(9) -0.00294(9) -0.00984(9)
P1 0.0272(4) 0.0224(4) 0.0240(4) -0.0016(3) -0.0061(3) -0.0093(3)
P2 0.0247(4) 0.0182(3) 0.0198(4) -0.0015(3) -0.0015(3) -0.0078(3)
O1 0.0290(12) 0.0311(12) 0.0227(11) 0.0039(9) -0.0042(9) -0.0135(10)
O2 0.0290(12) 0.0224(11) 0.0391(13) -0.0016(10) -0.0006(10) -0.0103(9)
O3 0.0492(16) 0.0590(18) 0.0395(15) 0.0025(13) -0.0051(12) -0.0392(15)
N1 0.0295(14) 0.0241(13) 0.0242(13) -0.0009(10) -0.0023(11) -0.0130(11)
N2 0.0296(14) 0.0190(12) 0.0242(13) -0.0003(10) -0.0012(11) -0.0078(10)
N3 0.0284(14) 0.0181(12) 0.0328(14) -0.0028(10) -0.0054(11) -0.0085(10)
N4 0.0245(13) 0.0169(12) 0.0312(14) -0.0052(10) -0.0011(11) -0.0060(10)
C1 0.0333(17) 0.0196(14) 0.0284(16) -0.0085(12) 0.0035(13) -0.0081(13)
C2 0.0408(19) 0.0269(16) 0.0301(17) -0.0086(13) -0.0023(14) -0.0138(14)
C3 0.054(2) 0.039(2) 0.049(2) -0.0171(18) -0.0060(19) -0.0207(18)
C4 0.040(2) 0.0240(17) 0.048(2) -0.0068(15) -0.0017(17) -0.0060(15)
C5 0.0340(18) 0.0214(15) 0.0361(18) -0.0047(13) -0.0020(14) -0.0091(13)
C6 0.0284(16) 0.0206(14) 0.0297(16) -0.0060(12) 0.0006(13) -0.0098(12)
C7 0.0303(17) 0.0214(14) 0.0286(16) -0.0014(12) -0.0040(13) -0.0125(13)
C8 0.0326(18) 0.0235(15) 0.0341(17) -0.0025(13) -0.0034(14) -0.0097(13)
C9 0.0350(19) 0.0260(17) 0.042(2) 0.0041(14) -0.0079(15) -0.0065(14)
C10 0.037(2) 0.0358(19) 0.0350(19) 0.0089(15) -0.0104(15) -0.0123(16)
C11 0.0304(18) 0.0385(19) 0.0265(16) 0.0008(14) -0.0036(13) -0.0148(15)
C12 0.0274(16) 0.0244(15) 0.0278(16) -0.0010(12) -0.0044(13) -0.0112(13)
C13 0.0284(16) 0.0257(15) 0.0217(14) -0.0042(12) -0.0043(12) -0.0132(13)
C14 0.0311(16) 0.0242(15) 0.0187(14) -0.0047(11) -0.0003(12) -0.0105(13)
C15 0.0369(18) 0.0300(17) 0.0278(16) -0.0072(13) -0.0011(14) -0.0171(14)
C16 0.048(2) 0.0250(17) 0.0373(19) -0.0083(14) 0.0004(16) -0.0138(15)
C17 0.043(2) 0.0247(17) 0.042(2) -0.0043(15) -0.0053(16) -0.0057(15)
C18 0.0343(19) 0.0278(17) 0.0394(19) -0.0045(14) -0.0091(15) -0.0071(14)
C19 0.0328(17) 0.0233(15) 0.0240(15) -0.0037(12) -0.0037(13) -0.0105(13)
C20 0.0295(17) 0.0247(15) 0.0334(17) 0.0007(13) -0.0086(13) -0.0128(13)
C21 0.044(2) 0.0245(16) 0.0391(19) -0.0030(14) -0.0185(16) -0.0082(15)
C22 0.051(2) 0.0292(18) 0.056(2) -0.0066(17) -0.027(2) -0.0133(17)
C23 0.039(2) 0.039(2) 0.066(3) 0.0019(19) -0.024(2) -0.0191(17)
C24 0.034(2) 0.058(3) 0.052(2) -0.004(2) -0.0010(18) -0.0179(19)
C25 0.036(2) 0.045(2) 0.040(2) -0.0048(17) -0.0098(16) -0.0129(17)
C26 0.0306(17) 0.0266(15) 0.0267(15) -0.0059(12) -0.0076(13) -0.0103(13)
C27 0.054(2) 0.0336(18) 0.0265(17) -0.0052(14) -0.0006(15) -0.0219(17)
C28 0.060(3) 0.049(2) 0.0274(18) -0.0087(16) 0.0034(17) -0.029(2)
C29 0.051(2) 0.052(2) 0.038(2) -0.0217(18) 0.0025(17) -0.0212(19)
C30 0.045(2) 0.038(2) 0.051(2) -0.0193(18) -0.0039(18) -0.0153(17)
C31 0.042(2) 0.0311(18) 0.0395(19) -0.0070(15) -0.0060(16) -0.0159(15)
C32 0.0297(19) 0.0276(18) 0.060(3) -0.0105(17) 0.0033(17) -0.0029(15)
C33 0.0306(17) 0.0213(15) 0.0350(18) -0.0052(13) 0.0028(14) -0.0071(13)
C34 0.0289(16) 0.0217(15) 0.0251(15) -0.0053(12) 0.0043(12) -0.0074(12)
C35 0.0296(17) 0.0215(15) 0.0302(16) -0.0043(12) -0.0017(13) -0.0097(13)
C36 0.0292(17) 0.0225(15) 0.0407(19) -0.0044(14) -0.0008(14) -0.0077(13)
C37 0.0256(18) 0.0284(18) 0.069(3) -0.0030(17) -0.0069(17) -0.0063(14)
C38 0.037(2) 0.0314(19) 0.069(3) -0.0041(18) -0.0171(19) -0.0148(16)
C39 0.0373(19) 0.0223(16) 0.049(2) -0.0049(15) -0.0115(16) -0.0104(14)
C40 0.0291(17) 0.0209(15) 0.0302(16) -0.0044(12) -0.0042(13) -0.0068(12)
C41 0.0303(16) 0.0200(14) 0.0228(14) -0.0052(11) -0.0014(12) -0.0093(12)
C42 0.0266(16) 0.0243(15) 0.0210(14) -0.0046(11) -0.0021(12) -0.0092(12)
C43 0.0339(18) 0.0229(15) 0.0304(16) -0.0023(12) -0.0055(13) -0.0125(13)
C44 0.0302(17) 0.0343(18) 0.0355(18) -0.0050(14) -0.0072(14) -0.0164(14)
C45 0.0278(17) 0.0297(16) 0.0318(17) -0.0068(13) -0.0055(13) -0.0073(13)
C46 0.0298(17) 0.0236(15) 0.0258(15) -0.0031(12) -0.0038(13) -0.0076(13)
C47 0.0276(16) 0.0223(14) 0.0207(14) -0.0042(11) -0.0029(12) -0.0091(12)
C48 0.0281(16) 0.0197(14) 0.0280(15) -0.0037(12) -0.0046(12) -0.0091(12)
C49 0.041(2) 0.0261(16) 0.0282(17) -0.0027(13) -0.0085(14) -0.0058(14)
C50 0.051(2) 0.0218(16) 0.039(2) -0.0009(14) -0.0145(17) -0.0054(15)
C51 0.042(2) 0.0241(16) 0.046(2) -0.0094(15) -0.0150(17) -0.0006(15)
C52 0.0332(19) 0.0350(19) 0.042(2) -0.0144(16) -0.0023(15) -0.0043(15)
C53 0.0374(19) 0.0268(16) 0.0299(17) -0.0058(13) -0.0028(14) -0.0099(14)
C54 0.0268(16) 0.0252(15) 0.0211(14) -0.0009(12) -0.0027(12) -0.0087(12)
C55 0.0353(18) 0.0283(16) 0.0280(16) -0.0076(13) -0.0008(14) -0.0126(14)
C56 0.046(2) 0.0385(19) 0.0265(17) -0.0121(15) 0.0005(15) -0.0116(16)
C57 0.0349(19) 0.043(2) 0.0277(17) -0.0038(15) 0.0049(14) -0.0122(16)
C58 0.0333(19) 0.045(2) 0.0322(18) -0.0012(15) -0.0008(14) -0.0214(16)
C59 0.0360(18) 0.0324(17) 0.0261(16) -0.0029(13) -0.0039(14) -0.0161(14)
C60 0.0367(19) 0.0318(17) 0.0243(15) -0.0006(13) -0.0060(14) -0.0142(15)
O4 0.0424(14) 0.0276(12) 0.0297(12) 0.0000(10) -0.0010(11) -0.0054(10)
O5 0.0289(12) 0.0238(11) 0.0321(12) 0.0000(9) -0.0012(10) -0.0092(9)
C61 0.0308(17) 0.0242(15) 0.0295(16) -0.0061(13) -0.0040(13) -0.0104(13)
C62 0.036(2) 0.052(2) 0.038(2) -0.0038(18) 0.0031(17) -0.0007(18)
Cl1 0.1154(14) 0.0538(8) 0.0873(11) -0.0248(8) -0.0494(10) -0.0042(8)
Cl2 0.0757(10) 0.0780(10) 0.1056(13) -0.0341(9) 0.0027(9) -0.0452(9)
C63 0.052(3) 0.059(3) 0.054(3) -0.018(2) -0.012(2) -0.009(2)
Cl3 0.0667(9) 0.0707(9) 0.0711(9) -0.0090(7) -0.0096(7) -0.0178(7)
Cl4A 0.0765(18) 0.0810(19) 0.108(2) -0.0084(17) -0.0224(16) -0.0337(15)
Cl4B 0.073(3) 0.200(6) 0.044(2) -0.011(3) 0.0006(19) 0.010(3)
C64 0.082(5) 0.101(6) 0.112(7) -0.001(5) -0.002(5) -0.013(4)
Cl5 0.0986(13) 0.0724(10) 0.1058(14) -0.0257(10) -0.0082(11) -0.0373(10)
Cl6 0.1226(17) 0.1107(15) 0.0591(10) -0.0050(10) 0.0347(10) 0.0252(13)
C65 0.077(4) 0.077(4) 0.053(3) -0.017(3) 0.020(3) -0.025(3)

loop_
_atom_type_symbol
_atom_type_description
_atom_type_scat_dispersion_real
_atom_type_scat_dispersion_imag
_atom_type_scat_source
C C 0.0033 0.0016 'International Tables Vol C Tables 4.2.6.8 and 6.1.1.4'
H H 0.0000 0.0000 'International Tables Vol C Tables 4.2.6.8 and 6.1.1.4'
Cl Cl 0.1484 0.1585 'International Tables Vol C Tables 4.2.6.8 and 6.1.1.4'
N N 0.0061 0.0033 'International Tables Vol C Tables 4.2.6.8 and 6.1.1.4'
O O 0.0106 0.0060 'International Tables Vol C Tables 4.2.6.8 and 6.1.1.4'
P P 0.1023 0.0942 'International Tables Vol C Tables 4.2.6.8 and 6.1.1.4'
Rh Rh -1.1178 0.9187 'International Tables Vol C Tables 4.2.6.8 and 6.1.1.4'

loop_
_diffrn_orient_matrix_type
_diffrn_orient_matrix_UB_11
_diffrn_orient_matrix_UB_12
_diffrn_orient_matrix_UB_13
_diffrn_orient_matrix_UB_21
_diffrn_orient_matrix_UB_22
_diffrn_orient_matrix_UB_23
_diffrn_orient_matrix_UB_31
_diffrn_orient_matrix_UB_32
_diffrn_orient_matrix_UB_33
'Nonius RMAT' 0.0096852 -0.0503921 -0.0262741 0.0254762 -0.0488687 0.0509421 -0.0795780 -0.0012885 0.0236689
'Nonius RMAT' 0.0051785 -0.0499495 -0.0253635 0.0243046 -0.0492800 0.0511242 -0.0804269 0.0022686 0.0241586

loop_
_geom_angle_atom_site_label_1
_geom_angle_atom_site_label_2
_geom_angle_atom_site_label_3
_geom_angle
_geom_angle_site_symmetry_3
C60 Rh1 O1 171.50(13) .
C60 Rh1 P1 95.22(11) .
O1 Rh1 P1 83.06(6) .
C60 Rh1 P2 93.18(11) 2_666
O1 Rh1 P2 89.27(6) 2_666
P1 Rh1 P2 170.50(3) 2_666
C20 P1 C26 105.69(16) .
C20 P1 C19 106.46(15) .
C26 P1 C19 104.42(15) .
C20 P1 Rh1 121.56(11) .
C26 P1 Rh1 113.14(11) .
C19 P1 Rh1 104.12(11) .
C54 P2 C48 102.61(14) .
C54 P2 C47 106.60(14) .
C48 P2 C47 101.80(14) .
C54 P2 Rh1 121.54(11) 2_666
C48 P2 Rh1 112.39(11) 2_666
C47 P2 Rh1 109.92(10) 2_666
C13 O1 Rh1 132.3(2) .
C13 N1 C12 124.0(3) .
C13 N1 H1N 118.0 .
C12 N1 H1N 118.0 .
C7 N2 C6 109.0(3) .
C7 N2 H2N 125.5 .
C6 N2 H2N 125.5 .
C41 N3 C40 124.3(3) .
C41 N3 H3N 117.9 .
C40 N3 H3N 117.9 .
C35 N4 C34 108.1(3) .
C35 N4 H4N 126.0 .
C34 N4 H4N 126.0 .
C6 C1 C34 109.0(3) .
C6 C1 C2 112.5(3) .
C34 C1 C2 114.1(3) .
C6 C1 H1 106.9 .
C34 C1 H1 106.9 .
C2 C1 H1 106.9 .
C3 C2 C1 111.5(3) .
C3 C2 H2A 109.3 .
C1 C2 H2A 109.3 .
C3 C2 H2B 109.3 .
C1 C2 H2B 109.3 .
H2A C2 H2B 108.0 .
C2 C3 H3A 109.5 .
C2 C3 H3B 109.5 .
H3A C3 H3B 109.5 .
C2 C3 H3C 109.5 .
H3A C3 H3C 109.5 .
H3B C3 H3C 109.5 .
C5 C4 H4A 109.5 .
C5 C4 H4B 109.5 .
H4A C4 H4B 109.5 .
C5 C4 H4C 109.5 .
H4A C4 H4C 109.5 .
H4B C4 H4C 109.5 .
C6 C5 C8 106.2(3) .
C6 C5 C4 128.4(3) .
C8 C5 C4 125.3(3) .
C5 C6 N2 109.8(3) .
C5 C6 C1 130.0(3) .
N2 C6 C1 119.9(3) .
N2 C7 C12 131.2(3) .
N2 C7 C8 107.7(3) .
C12 C7 C8 121.1(3) .
C9 C8 C7 119.7(3) .
C9 C8 C5 133.1(3) .
C7 C8 C5 107.2(3) .
C10 C9 C8 118.8(3) .
C10 C9 H9 120.6 .
C8 C9 H9 120.6 .
C9 C10 C11 121.2(3) .
C9 C10 H10 119.4 .
C11 C10 H10 119.4 .
C12 C11 C10 121.2(3) .
C12 C11 H11 119.4 .
C10 C11 H11 119.4 .
C11 C12 C7 117.7(3) .
C11 C12 N1 122.8(3) .
C7 C12 N1 119.5(3) .
O1 C13 N1 122.0(3) .
O1 C13 C14 121.2(3) .
N1 C13 C14 116.8(3) .
C15 C14 C19 120.6(3) .
C15 C14 C13 120.1(3) .
C19 C14 C13 119.4(3) .
C16 C15 C14 119.8(3) .
C16 C15 H15 120.1 .
C14 C15 H15 120.1 .
C17 C16 C15 119.9(3) .
C17 C16 H16 120.0 .
C15 C16 H16 120.0 .
C16 C17 C18 120.6(3) .
C16 C17 H17 119.7 .
C18 C17 H17 119.7 .
C17 C18 C19 120.1(3) .
C17 C18 H18 119.9 .
C19 C18 H18 119.9 .
C18 C19 C14 118.8(3) .
C18 C19 P1 121.9(3) .
C14 C19 P1 119.3(2) .
C21 C20 C25 119.0(3) .
C21 C20 P1 122.8(3) .
C25 C20 P1 118.1(3) .
C22 C21 C20 120.8(4) .
C22 C21 H21 119.6 .
C20 C21 H21 119.6 .
C21 C22 C23 119.5(4) .
C21 C22 H22 120.2 .
C23 C22 H22 120.2 .
C24 C23 C22 121.0(4) .
C24 C23 H23 119.5 .
C22 C23 H23 119.5 .
C23 C24 C25 119.6(4) .
C23 C24 H24 120.2 .
C25 C24 H24 120.2 .
C24 C25 C20 120.1(4) .
C24 C25 H25 120.0 .
C20 C25 H25 120.0 .
C27 C26 C31 119.4(3) .
C27 C26 P1 123.0(3) .
C31 C26 P1 117.5(3) .
C26 C27 C28 119.8(3) .
C26 C27 H27 120.1 .
C28 C27 H27 120.1 .
C29 C28 C27 120.3(4) .
C29 C28 H28 119.8 .
C27 C28 H28 119.8 .
C28 C29 C30 120.2(4) .
C28 C29 H29 119.9 .
C30 C29 H29 119.9 .
C29 C30 C31 120.0(4) .
C29 C30 H30 120.0 .
C31 C30 H30 120.0 .
C30 C31 C26 120.0(3) .
C30 C31 H31 120.0 .
C26 C31 H31 120.0 .
C33 C32 H32A 109.5 .
C33 C32 H32B 109.5 .
H32A C32 H32B 109.5 .
C33 C32 H32C 109.5 .
H32A C32 H32C 109.5 .
H32B C32 H32C 109.5 .
C34 C33 C36 107.0(3) .
C34 C33 C32 128.1(3) .
C36 C33 C32 124.9(3) .
C33 C34 N4 110.0(3) .
C33 C34 C1 129.3(3) .
N4 C34 C1 120.6(3) .
N4 C35 C36 108.4(3) .
N4 C35 C40 130.3(3) .
C36 C35 C40 121.3(3) .
C37 C36 C35 120.2(3) .
C37 C36 C33 133.3(3) .
C35 C36 C33 106.5(3) .
C38 C37 C36 118.1(3) .
C38 C37 H37 121.0 .
C36 C37 H37 121.0 .
C37 C38 C39 122.0(3) .
C37 C38 H38 119.0 .
C39 C38 H38 119.0 .
C40 C39 C38 121.1(3) .
C40 C39 H39 119.5 .
C38 C39 H39 119.5 .
C39 C40 C35 117.3(3) .
C39 C40 N3 124.3(3) .
C35 C40 N3 118.4(3) .
O2 C41 N3 122.9(3) .
O2 C41 C42 118.5(3) .
N3 C41 C42 118.6(3) .
C43 C42 C47 119.5(3) .
C43 C42 C41 122.2(3) .
C47 C42 C41 118.3(3) .
C44 C43 C42 120.8(3) .
C44 C43 H43 119.6 .
C42 C43 H43 119.6 .
C45 C44 C43 120.0(3) .
C45 C44 H44 120.0 .
C43 C44 H44 120.0 .
C44 C45 C46 119.9(3) .
C44 C45 H45 120.1 .
C46 C45 H45 120.1 .
C47 C46 C45 121.6(3) .
C47 C46 H46 119.2 .
C45 C46 H46 119.2 .
C46 C47 C42 118.3(3) .
C46 C47 P2 119.2(2) .
C42 C47 P2 122.2(2) .
C49 C48 C53 118.4(3) .
C49 C48 P2 123.4(3) .
C53 C48 P2 118.1(2) .
C48 C49 C50 120.9(3) .
C48 C49 H49 119.6 .
C50 C49 H49 119.6 .
C51 C50 C49 119.8(3) .
C51 C50 H50 120.1 .
C49 C50 H50 120.1 .
C52 C51 C50 119.6(3) .
C52 C51 H51 120.2 .
C50 C51 H51 120.2 .
C51 C52 C53 120.7(3) .
C51 C52 H52 119.7 .
C53 C52 H52 119.7 .
C52 C53 C48 120.5(3) .
C52 C53 H53 119.8 .
C48 C53 H53 119.8 .
C59 C54 C55 118.8(3) .
C59 C54 P2 119.9(2) .
C55 C54 P2 121.3(2) .
C56 C55 C54 120.3(3) .
C56 C55 H55 119.8 .
C54 C55 H55 119.8 .
C57 C56 C55 120.6(3) .
C57 C56 H56 119.7 .
C55 C56 H56 119.7 .
C58 C57 C56 119.7(3) .
C58 C57 H57 120.2 .
C56 C57 H57 120.2 .
C57 C58 C59 120.2(3) .
C57 C58 H58 119.9 .
C59 C58 H58 119.9 .
C58 C59 C54 120.4(3) .
C58 C59 H59 119.8 .
C54 C59 H59 119.8 .
O3 C60 Rh1 178.0(3) .
O4 C61 O5 124.0(3) .
O4 C61 C62 118.7(3) .
O5 C61 C62 117.2(3) .
C61 C62 H62A 109.5 .
C61 C62 H62B 109.5 .
H62A C62 H62B 109.5 .
C61 C62 H62C 109.5 .
H62A C62 H62C 109.5 .
H62B C62 H62C 109.5 .
Cl1 C63 Cl2 114.3(3) .
Cl1 C63 H63A 108.7 .
Cl2 C63 H63A 108.7 .
Cl1 C63 H63B 108.7 .
Cl2 C63 H63B 108.7 .
H63A C63 H63B 107.6 .
Cl4B C64 Cl3 116.5(5) .
Cl3 C64 Cl4A 114.6(4) .
Cl3 C64 H64A 108.6 .
Cl4A C64 H64A 108.6 .
Cl3 C64 H64B 108.6 .
Cl4A C64 H64B 108.6 .
H64A C64 H64B 107.6 .
Cl4B C64 H64C 108.2 .
Cl3 C64 H64C 108.2 .
Cl4B C64 H64D 108.2 .
Cl3 C64 H64D 108.2 .
H64C C64 H64D 107.3 .
Cl6 C65 Cl5 116.2(3) .
Cl6 C65 H65A 108.2 .
Cl5 C65 H65A 108.2 .
Cl6 C65 H65B 108.2 .
Cl5 C65 H65B 108.2 .
H65A C65 H65B 107.4 .

loop_
_geom_bond_atom_site_label_1
_geom_bond_atom_site_label_2
_geom_bond_distance
_geom_bond_site_symmetry_2
Rh1 C60 1.800(3) .
Rh1 O1 2.105(2) .
Rh1 P1 2.2877(8) .
Rh1 P2 2.3678(8) 2_666
P1 C20 1.810(3) .
P1 C26 1.815(3) .
P1 C19 1.833(3) .
P2 C54 1.827(3) .
P2 C48 1.833(3) .
P2 C47 1.851(3) .
O1 C13 1.255(4) .
O2 C41 1.229(4) .
O3 C60 1.149(4) .
N1 C13 1.337(4) .
N1 C12 1.431(4) .
N1 H1N 0.8800 .
N2 C7 1.375(4) .
N2 C6 1.386(4) .
N2 H2N 0.8800 .
N3 C41 1.354(4) .
N3 C40 1.421(4) .
N3 H3N 0.8800 .
N4 C35 1.372(4) .
N4 C34 1.389(4) .
N4 H4N 0.8800 .
C1 C6 1.509(4) .
C1 C34 1.517(4) .
C1 C2 1.532(5) .
C1 H1 1.0000 .
C2 C3 1.529(5) .
C2 H2A 0.9900 .
C2 H2B 0.9900 .
C3 H3A 0.9800 .
C3 H3B 0.9800 .
C3 H3C 0.9800 .
C4 C5 1.489(5) .
C4 H4A 0.9800 .
C4 H4B 0.9800 .
C4 H4C 0.9800 .
C5 C6 1.377(4) .
C5 C8 1.443(5) .
C7 C12 1.400(5) .
C7 C8 1.416(5) .
C8 C9 1.397(5) .
C9 C10 1.386(6) .
C9 H9 0.9500 .
C10 C11 1.394(5) .
C10 H10 0.9500 .
C11 C12 1.392(5) .
C11 H11 0.9500 .
C13 C14 1.500(4) .
C14 C15 1.392(4) .
C14 C19 1.401(5) .
C15 C16 1.385(5) .
C15 H15 0.9500 .
C16 C17 1.382(6) .
C16 H16 0.9500 .
C17 C18 1.389(5) .
C17 H17 0.9500 .
C18 C19 1.395(5) .
C18 H18 0.9500 .
C20 C21 1.397(5) .
C20 C25 1.400(5) .
C21 C22 1.365(5) .
C21 H21 0.9500 .
C22 C23 1.385(6) .
C22 H22 0.9500 .
C23 C24 1.379(6) .
C23 H23 0.9500 .
C24 C25 1.380(6) .
C24 H24 0.9500 .
C25 H25 0.9500 .
C26 C27 1.390(5) .
C26 C31 1.395(5) .
C27 C28 1.391(5) .
C27 H27 0.9500 .
C28 C29 1.377(6) .
C28 H28 0.9500 .
C29 C30 1.377(6) .
C29 H29 0.9500 .
C30 C31 1.390(5) .
C30 H30 0.9500 .
C31 H31 0.9500 .
C32 C33 1.495(5) .
C32 H32A 0.9800 .
C32 H32B 0.9800 .
C32 H32C 0.9800 .
C33 C34 1.360(5) .
C33 C36 1.437(5) .
C35 C36 1.409(5) .
C35 C40 1.416(4) .
C36 C37 1.403(5) .
C37 C38 1.381(5) .
C37 H37 0.9500 .
C38 C39 1.400(5) .
C38 H38 0.9500 .
C39 C40 1.388(5) .
C39 H39 0.9500 .
C41 C42 1.499(4) .
C42 C43 1.399(4) .
C42 C47 1.415(4) .
C43 C44 1.391(5) .
C43 H43 0.9500 .
C44 C45 1.374(5) .
C44 H44 0.9500 .
C45 C46 1.394(5) .
C45 H45 0.9500 .
C46 C47 1.391(5) .
C46 H46 0.9500 .
C48 C49 1.388(4) .
C48 C53 1.390(5) .
C49 C50 1.390(5) .
C49 H49 0.9500 .
C50 C51 1.379(5) .
C50 H50 0.9500 .
C51 C52 1.378(5) .
C51 H51 0.9500 .
C52 C53 1.381(5) .
C52 H52 0.9500 .
C53 H53 0.9500 .
C54 C59 1.394(5) .
C54 C55 1.395(5) .
C55 C56 1.386(5) .
C55 H55 0.9500 .
C56 C57 1.383(5) .
C56 H56 0.9500 .
C57 C58 1.381(5) .
C57 H57 0.9500 .
C58 C59 1.394(5) .
C58 H58 0.9500 .
C59 H59 0.9500 .
O4 C61 1.254(4) .
O5 C61 1.259(4) .
C61 C62 1.512(5) .
C62 H62A 0.9800 .
C62 H62B 0.9800 .
C62 H62C 0.9800 .
Cl1 C63 1.737(4) .
Cl2 C63 1.741(4) .
C63 H63A 0.9900 .
C63 H63B 0.9900 .
Cl3 C64 1.699(5) .
Cl4A C64 1.698(6) .
Cl4B C64 1.634(6) .
C64 H64A 0.9900 .
C64 H64B 0.9900 .
C64 H64C 0.9900 .
C64 H64D 0.9900 .
Cl5 C65 1.739(5) .
Cl6 C65 1.704(4) .
C65 H65A 0.9900 .
C65 H65B 0.9900 .

loop_
_geom_torsion_atom_site_label_1
_geom_torsion_atom_site_label_2
_geom_torsion_atom_site_label_3
_geom_torsion_atom_site_label_4
_geom_torsion
_geom_torsion_site_symmetry_1
C6 C1 C2 C3 -70.5(4) .
C34 C1 C2 C3 164.6(3) .
C8 C5 C6 N2 -2.0(4) .
C4 C5 C6 N2 176.3(3) .
C8 C5 C6 C1 171.9(3) .
C4 C5 C6 C1 -9.7(6) .
C7 N2 C6 C5 0.8(4) .
C7 N2 C6 C1 -173.9(3) .
C34 C1 C6 C5 -103.7(4) .
C2 C1 C6 C5 128.7(4) .
C34 C1 C6 N2 69.8(4) .
C2 C1 C6 N2 -57.9(4) .
C6 N2 C7 C12 -178.5(3) .
C6 N2 C7 C8 0.8(4) .
N2 C7 C8 C9 176.4(3) .
C12 C7 C8 C9 -4.2(5) .
N2 C7 C8 C5 -2.0(4) .
C12 C7 C8 C5 177.4(3) .
C6 C5 C8 C9 -175.6(4) .
C4 C5 C8 C9 5.9(7) .
C6 C5 C8 C7 2.5(4) .
C4 C5 C8 C7 -175.9(3) .
C7 C8 C9 C10 -1.1(5) .
C5 C8 C9 C10 176.9(4) .
C8 C9 C10 C11 3.7(6) .
C9 C10 C11 C12 -1.1(6) .
C10 C11 C12 C7 -4.1(5) .
C10 C11 C12 N1 175.3(3) .
N2 C7 C12 C11 -174.1(3) .
C8 C7 C12 C11 6.7(5) .
N2 C7 C12 N1 6.6(5) .
C8 C7 C12 N1 -172.7(3) .
C13 N1 C12 C11 -37.7(5) .
C13 N1 C12 C7 141.6(3) .
Rh1 O1 C13 N1 -152.2(2) .
Rh1 O1 C13 C14 28.0(4) .
C12 N1 C13 O1 9.0(5) .
C12 N1 C13 C14 -171.2(3) .
O1 C13 C14 C15 129.5(3) .
N1 C13 C14 C15 -50.3(4) .
O1 C13 C14 C19 -49.7(4) .
N1 C13 C14 C19 130.5(3) .
C19 C14 C15 C16 2.0(5) .
C13 C14 C15 C16 -177.2(3) .
C14 C15 C16 C17 -2.9(5) .
C15 C16 C17 C18 1.2(6) .
C16 C17 C18 C19 1.5(6) .
C17 C18 C19 C14 -2.3(5) .
C17 C18 C19 P1 175.3(3) .
C15 C14 C19 C18 0.6(5) .
C13 C14 C19 C18 179.8(3) .
C15 C14 C19 P1 -177.1(2) .
C13 C14 C19 P1 2.1(4) .
C20 P1 C19 C18 2.4(3) .
C26 P1 C19 C18 114.0(3) .
Rh1 P1 C19 C18 -127.1(3) .
C20 P1 C19 C14 -180.0(2) .
C26 P1 C19 C14 -68.4(3) .
Rh1 P1 C19 C14 50.5(3) .
C26 P1 C20 C21 -11.0(3) .
C19 P1 C20 C21 99.7(3) .
Rh1 P1 C20 C21 -141.6(2) .
C26 P1 C20 C25 166.0(3) .
C19 P1 C20 C25 -83.3(3) .
Rh1 P1 C20 C25 35.4(3) .
C25 C20 C21 C22 -2.0(5) .
P1 C20 C21 C22 174.9(3) .
C20 C21 C22 C23 1.6(5) .
C21 C22 C23 C24 0.4(6) .
C22 C23 C24 C25 -2.1(6) .
C23 C24 C25 C20 1.6(6) .
C21 C20 C25 C24 0.4(6) .
P1 C20 C25 C24 -176.7(3) .
C20 P1 C26 C27 106.5(3) .
C19 P1 C26 C27 -5.5(3) .
Rh1 P1 C26 C27 -118.1(3) .
C20 P1 C26 C31 -75.6(3) .
C19 P1 C26 C31 172.3(3) .
Rh1 P1 C26 C31 59.8(3) .
C31 C26 C27 C28 -2.5(6) .
P1 C26 C27 C28 175.3(3) .
C26 C27 C28 C29 1.8(6) .
C27 C28 C29 C30 1.6(7) .
C28 C29 C30 C31 -4.2(6) .
C29 C30 C31 C26 3.4(6) .
C27 C26 C31 C30 0.0(5) .
P1 C26 C31 C30 -178.0(3) .
C36 C33 C34 N4 1.1(4) .
C32 C33 C34 N4 -178.5(3) .
C36 C33 C34 C1 -176.4(3) .
C32 C33 C34 C1 4.0(6) .
C35 N4 C34 C33 -1.1(4) .
C35 N4 C34 C1 176.7(3) .
C6 C1 C34 C33 78.7(4) .
C2 C1 C34 C33 -154.6(3) .
C6 C1 C34 N4 -98.6(3) .
C2 C1 C34 N4 28.1(4) .
C34 N4 C35 C36 0.5(4) .
C34 N4 C35 C40 178.4(3) .
N4 C35 C36 C37 -179.5(3) .
C40 C35 C36 C37 2.4(5) .
N4 C35 C36 C33 0.1(4) .
C40 C35 C36 C33 -177.9(3) .
C34 C33 C36 C37 178.8(4) .
C32 C33 C36 C37 -1.5(7) .
C34 C33 C36 C35 -0.8(4) .
C32 C33 C36 C35 178.9(3) .
C35 C36 C37 C38 -0.2(6) .
C33 C36 C37 C38 -179.8(4) .
C36 C37 C38 C39 -0.9(7) .
C37 C38 C39 C40 -0.1(7) .
C38 C39 C40 C35 2.2(5) .
C38 C39 C40 N3 -179.1(4) .
N4 C35 C40 C39 179.1(3) .
C36 C35 C40 C39 -3.3(5) .
N4 C35 C40 N3 0.3(5) .
C36 C35 C40 N3 177.9(3) .
C41 N3 C40 C39 25.4(5) .
C41 N3 C40 C35 -155.9(3) .
C40 N3 C41 O2 -1.3(5) .
C40 N3 C41 C42 179.4(3) .
O2 C41 C42 C43 161.6(3) .
N3 C41 C42 C43 -19.1(4) .
O2 C41 C42 C47 -16.0(4) .
N3 C41 C42 C47 163.3(3) .
C47 C42 C43 C44 -0.8(5) .
C41 C42 C43 C44 -178.4(3) .
C42 C43 C44 C45 0.6(5) .
C43 C44 C45 C46 0.2(5) .
C44 C45 C46 C47 -0.7(5) .
C45 C46 C47 C42 0.4(5) .
C45 C46 C47 P2 -173.9(2) .
C43 C42 C47 C46 0.4(4) .
C41 C42 C47 C46 178.0(3) .
C43 C42 C47 P2 174.5(2) .
C41 C42 C47 P2 -7.9(4) .
C54 P2 C47 C46 -102.9(3) .
C48 P2 C47 C46 4.3(3) .
Rh1 P2 C47 C46 123.6(2) 2_666
C54 P2 C47 C42 83.0(3) .
C48 P2 C47 C42 -169.8(3) .
Rh1 P2 C47 C42 -50.5(3) 2_666
C54 P2 C48 C49 6.8(3) .
C47 P2 C48 C49 -103.4(3) .
Rh1 P2 C48 C49 139.0(3) 2_666
C54 P2 C48 C53 -175.7(3) .
C47 P2 C48 C53 74.0(3) .
Rh1 P2 C48 C53 -43.5(3) 2_666
C53 C48 C49 C50 -1.2(5) .
P2 C48 C49 C50 176.3(3) .
C48 C49 C50 C51 -0.7(6) .
C49 C50 C51 C52 1.2(6) .
C50 C51 C52 C53 0.2(6) .
C51 C52 C53 C48 -2.1(6) .
C49 C48 C53 C52 2.6(5) .
P2 C48 C53 C52 -175.1(3) .
C48 P2 C54 C59 70.8(3) .
C47 P2 C54 C59 177.3(3) .
Rh1 P2 C54 C59 -55.8(3) 2_666
C48 P2 C54 C55 -109.5(3) .
C47 P2 C54 C55 -2.9(3) .
Rh1 P2 C54 C55 124.0(3) 2_666
C59 C54 C55 C56 1.2(5) .
P2 C54 C55 C56 -178.6(3) .
C54 C55 C56 C57 -0.6(6) .
C55 C56 C57 C58 -0.5(6) .
C56 C57 C58 C59 0.9(6) .
C57 C58 C59 C54 -0.2(6) .
C55 C54 C59 C58 -0.8(5) .
P2 C54 C59 C58 179.0(3) .
